data_7105003
loop_
_publ_author_name
'Carpanese, Cristina'
'Ferlay, Sylvie'
'Kyritsakas, Nathalie'
'Henry, Marc'
'Hosseini, Mir Wais'

_publ_section_title
;
 Molecular tectonics: design of 2-D networks by simultaneous use of
 charge-assisted hydrogen and coordination bonds.
;
_journal_issue 44
_journal_name_full 'Chemical communications (Cambridge, England)'
_journal_page_first 6786
_journal_page_last 6788
_journal_paper_doi 10.1039/b908496g
_journal_year 2009
_chemical_formula_moiety 'C28 H12 Ag N4 O8, 2(C10 H20 N4), F6 P, 2(CH3 OH)'
_chemical_formula_sum 'C50 H60 Ag F6 N12 O10 P'
_chemical_formula_weight 1241.94
_chemical_name_systematic
;
?
;
_space_group_IT_number 12
_symmetry_cell_setting monoclinic
_symmetry_space_group_name_Hall '-C 2y'
_symmetry_space_group_name_H-M 'C 1 2/m 1'
_atom_sites_solution_hydrogens geom
_atom_sites_solution_primary direct
_atom_sites_solution_secondary difmap
_audit_creation_method SHELXL-97
_cell_angle_alpha 90.00
_cell_angle_beta 99.117(6)
_cell_angle_gamma 90.00
_cell_formula_units_Z 2
_cell_length_a 21.4159(17)
_cell_length_b 23.109(3)
_cell_length_c 5.4593(6)
_cell_measurement_reflns_used 1359
_cell_measurement_temperature 173(2)
_cell_measurement_theta_max 26.94
_cell_measurement_theta_min 2.61
_cell_volume 2667.7(5)
_computing_cell_refinement 'Bruker SMART'
_computing_data_collection 'Bruker SMART'
_computing_data_reduction 'Bruker SAINT'
_computing_molecular_graphics 'Bruker SHELXTL'
_computing_publication_material 'Bruker SHELXTL'
_computing_structure_refinement 'SHELXL-97 (Sheldrick, 1997)'
_computing_structure_solution 'SHELXS-97 (Sheldrick, 1990)'
_diffrn_ambient_temperature 173(2)
_diffrn_measured_fraction_theta_full 0.946
_diffrn_measured_fraction_theta_max 0.946
_diffrn_measurement_device_type 'CCD area detector'
_diffrn_measurement_method 'phi and omega scans'
_diffrn_radiation_monochromator graphite
_diffrn_radiation_source 'fine-focus sealed tube'
_diffrn_radiation_type MoK\a
_diffrn_radiation_wavelength 0.71073
_diffrn_reflns_av_R_equivalents 0.1427
_diffrn_reflns_av_sigmaI/netI 0.1637
_diffrn_reflns_limit_h_max 26
_diffrn_reflns_limit_h_min -27
_diffrn_reflns_limit_k_max 30
_diffrn_reflns_limit_k_min -30
_diffrn_reflns_limit_l_max 3
_diffrn_reflns_limit_l_min -7
_diffrn_reflns_number 10864
_diffrn_reflns_theta_full 27.87
_diffrn_reflns_theta_max 27.87
_diffrn_reflns_theta_min 1.93
_exptl_absorpt_coefficient_mu 0.499
_exptl_absorpt_correction_T_max 0.9755
_exptl_absorpt_correction_T_min 0.9659
_exptl_absorpt_correction_type multi-scan
_exptl_absorpt_process_details sadabs
_exptl_crystal_colour colorless
_exptl_crystal_density_diffrn 1.546
_exptl_crystal_density_meas ?
_exptl_crystal_density_method 'not measured'
_exptl_crystal_description prism
_exptl_crystal_F_000 1280
_exptl_crystal_size_max 0.07
_exptl_crystal_size_mid 0.05
_exptl_crystal_size_min 0.05
_refine_diff_density_max 0.977
_refine_diff_density_min -0.823
_refine_diff_density_rms 0.141
_refine_ls_extinction_method none
_refine_ls_goodness_of_fit_ref 1.065
_refine_ls_hydrogen_treatment constr
_refine_ls_matrix_type full
_refine_ls_number_parameters 197
_refine_ls_number_reflns 3089
_refine_ls_number_restraints 0
_refine_ls_restrained_S_all 1.065
_refine_ls_R_factor_all 0.1840
_refine_ls_R_factor_gt 0.1026
_refine_ls_shift/su_max 0.000
_refine_ls_shift/su_mean 0.000
_refine_ls_structure_factor_coef Fsqd
_refine_ls_weighting_details 'calc w=1/[\s^2^(Fo^2^)+(0.1408P)^2^+16.9019P] where P=(Fo^2^+2Fc^2^)/3'
_refine_ls_weighting_scheme calc
_refine_ls_wR_factor_gt 0.2352
_refine_ls_wR_factor_ref 0.3095
_reflns_number_gt 1865
_reflns_number_total 3089
_reflns_threshold_expression >2sigma(I)
_cod_data_source_file b908496g.txt
_cod_data_source_block e1348a
_cod_depositor_comments
;
The following automatic conversions were performed:
'_symmetry_cell_setting' value 'Monoclinic' changed to 'monoclinic'
according to '/home/saulius/struct/CIF-dictionaries/cif_core.dic'
dictionary named 'cif_core.dic' version 2.4.1 from 2010-06-29.

Automatic conversion script
Id: cif_fix_enum 1527 2010-12-29 10:47:43Z saulius 

The following automatic conversions were performed:

'_exptl_crystal_density_meas' value 'none' was changed to '?' - the
value is perceived as not measured.

Automatic conversion script
Id: cif_fix_values 3008 2015-01-20 13:52:24Z robertas 
;
_cod_original_sg_symbol_H-M C2/m
_cod_database_code 7105003

loop_
_symmetry_equiv_pos_as_xyz
'x, y, z'
'-x, y, -z'
'x+1/2, y+1/2, z'
'-x+1/2, y+1/2, -z'
'-x, -y, -z'
'x, -y, z'
'-x+1/2, -y+1/2, -z'
'x+1/2, -y+1/2, z'

loop_
_atom_site_label
_atom_site_type_symbol
_atom_site_fract_x
_atom_site_fract_y
_atom_site_fract_z
_atom_site_U_iso_or_equiv
_atom_site_adp_type
_atom_site_occupancy
_atom_site_symmetry_multiplicity
_atom_site_calc_flag
_atom_site_refinement_flags
_atom_site_disorder_assembly
_atom_site_disorder_group
C1 C 0.6874(4) 0.1910(4) 0.4288(17) 0.045(2) Uani 1 1 d . . .
N1 N 0.6469(4) 0.1903(3) 0.2230(14) 0.0458(19) Uani 1 1 d . . .
H1 H 0.6364 0.2233 0.1470 0.055 Uiso 1 1 calc R . .
C2 C 0.6186(5) 0.1373(4) 0.115(2) 0.060(3) Uani 1 1 d . . .
H2A H 0.6104 0.1410 -0.0681 0.072 Uiso 1 1 calc R . .
H2B H 0.5776 0.1307 0.1727 0.072 Uiso 1 1 calc R . .
C3 C 0.6607(6) 0.0870(5) 0.185(2) 0.073(3) Uani 1 1 d . . .
H3A H 0.6979 0.0896 0.0985 0.088 Uiso 1 1 calc R . .
H3B H 0.6378 0.0508 0.1316 0.088 Uiso 1 1 calc R . .
C4 C 0.6828(6) 0.0853(5) 0.464(2) 0.072(3) Uani 1 1 d . . .
H4A H 0.6475 0.0730 0.5493 0.086 Uiso 1 1 calc R . .
H4B H 0.7176 0.0569 0.5035 0.086 Uiso 1 1 calc R . .
N2 N 0.7049(4) 0.1429(3) 0.5516(14) 0.053(2) Uani 1 1 d . . .
H2 H 0.7311 0.1455 0.6926 0.063 Uiso 1 1 calc R . .
C5 C 0.7167(4) 0.2464(4) 0.5282(16) 0.042(2) Uani 1 1 d . . .
H5A H 0.7177 0.2475 0.7101 0.050 Uiso 1 1 calc R . .
H5B H 0.6903 0.2792 0.4547 0.050 Uiso 1 1 calc R . .
Ag1 Ag 0.0000 0.0000 0.0000 0.0389(5) Uani 1 4 d S . .
N3 N 0.0567(3) 0.0591(4) 0.3170(11) 0.0411(18) Uani 1 1 d . . .
C6 C 0.0550(4) 0.1160(4) 0.3171(15) 0.042(2) Uani 1 1 d . . .
H6 H 0.0315 0.1352 0.1785 0.051 Uiso 1 1 calc R . .
C7 C 0.0860(4) 0.1490(4) 0.5113(15) 0.040(2) Uani 1 1 d . . .
H7 H 0.0823 0.1899 0.5057 0.048 Uiso 1 1 calc R . .
C8 C 0.1221(4) 0.1231(4) 0.7110(13) 0.038(2) Uani 1 1 d . . .
C9 C 0.1249(3) 0.0616(4) 0.7167(12) 0.0310(18) Uani 1 1 d . . .
C10 C 0.0905(3) 0.0313(4) 0.5124(13) 0.0332(18) Uani 1 1 d . . .
C11 C 0.1589(4) 0.0291(4) 0.9184(13) 0.039(2) Uani 1 1 d . . .
H11 H 0.1821 0.0491 1.0553 0.046 Uiso 1 1 calc R . .
C12 C 0.1563(4) 0.1611(4) 0.9178(15) 0.041(2) Uani 1 1 d . . .
O1 O 0.2100(3) 0.1467(3) 1.0152(12) 0.0615(19) Uani 1 1 d . . .
O2 O 0.1273(3) 0.2053(3) 0.9662(12) 0.0550(18) Uani 1 1 d . . .
P1 P 0.5000 1.0000 0.5000 0.086(2) Uani 1 4 d S . .
F1 F 0.5465(6) 1.0000 0.310(3) 0.165(7) Uani 1 2 d S . .
F2 F 0.4416(9) 1.0000 0.314(3) 0.165(7) Uani 1 2 d S . .
F3 F 0.5000 0.9383(10) 0.5000 0.165(7) Uani 1 2 d S . .
O3 O 0.9911(10) 0.2582(8) 0.161(5) 0.135(13) Uani 0.50 1 d P . .
C16 C 0.981(2) 0.299(2) 0.362(10) 0.23(4) Uani 0.50 1 d P . .

loop_
_atom_site_aniso_label
_atom_site_aniso_U_11
_atom_site_aniso_U_22
_atom_site_aniso_U_33
_atom_site_aniso_U_23
_atom_site_aniso_U_13
_atom_site_aniso_U_12
C1 0.035(5) 0.052(6) 0.044(5) 0.002(4) -0.003(4) 0.006(4)
N1 0.050(4) 0.041(4) 0.040(4) 0.004(3) -0.010(3) -0.005(4)
C2 0.067(7) 0.043(6) 0.058(6) 0.007(5) -0.025(5) -0.016(5)
C3 0.089(9) 0.048(7) 0.073(8) 0.000(6) -0.017(6) -0.012(6)
C4 0.084(8) 0.058(7) 0.062(7) 0.008(6) -0.027(6) -0.013(6)
N2 0.055(5) 0.050(5) 0.046(4) 0.009(4) -0.013(4) -0.013(4)
C5 0.047(5) 0.038(5) 0.036(4) -0.009(4) -0.004(4) -0.005(4)
Ag1 0.0324(7) 0.0633(10) 0.0162(6) 0.000 -0.0112(4) 0.000
N3 0.034(4) 0.066(6) 0.019(3) 0.008(3) -0.009(3) 0.003(3)
C6 0.038(5) 0.053(6) 0.033(4) 0.012(4) -0.004(3) -0.002(4)
C7 0.041(5) 0.034(5) 0.040(4) 0.008(4) -0.007(4) -0.004(4)
C8 0.034(4) 0.056(6) 0.022(4) 0.006(4) -0.006(3) -0.001(4)
C9 0.026(4) 0.045(5) 0.019(3) 0.008(3) -0.005(3) -0.006(3)
C10 0.029(4) 0.049(5) 0.019(3) 0.001(3) -0.004(3) 0.000(3)
C11 0.039(4) 0.056(5) 0.017(3) -0.001(3) -0.007(3) -0.001(4)
C12 0.052(6) 0.035(5) 0.034(4) 0.001(4) -0.002(4) -0.010(4)
O1 0.045(4) 0.076(5) 0.053(4) -0.012(4) -0.022(3) -0.006(3)
O2 0.063(4) 0.052(4) 0.045(4) -0.004(3) -0.004(3) -0.014(4)
P1 0.047(4) 0.135(8) 0.077(5) 0.000 0.013(3) 0.000
F1 0.092(9) 0.31(2) 0.110(11) 0.000 0.059(9) 0.000
F2 0.092(9) 0.31(2) 0.110(11) 0.000 0.059(9) 0.000
F3 0.092(9) 0.31(2) 0.110(11) 0.000 0.059(9) 0.000
O3 0.094(16) 0.069(12) 0.20(3) 0.037(13) -0.10(2) -0.031(11)
C16 0.15(5) 0.29(6) 0.29(8) 0.25(6) 0.11(5) 0.08(5)

loop_
_atom_type_symbol
_atom_type_description
_atom_type_scat_dispersion_real
_atom_type_scat_dispersion_imag
_atom_type_scat_source
C C 0.0033 0.0016 'International Tables Vol C Tables 4.2.6.8 and 6.1.1.4'
H H 0.0000 0.0000 'International Tables Vol C Tables 4.2.6.8 and 6.1.1.4'
Ag Ag -0.8971 1.1015 'International Tables Vol C Tables 4.2.6.8 and 6.1.1.4'
F F 0.0171 0.0103 'International Tables Vol C Tables 4.2.6.8 and 6.1.1.4'
N N 0.0061 0.0033 'International Tables Vol C Tables 4.2.6.8 and 6.1.1.4'
O O 0.0106 0.0060 'International Tables Vol C Tables 4.2.6.8 and 6.1.1.4'
P P 0.1023 0.0942 'International Tables Vol C Tables 4.2.6.8 and 6.1.1.4'

loop_
_geom_angle_atom_site_label_1
_geom_angle_atom_site_label_2
_geom_angle_atom_site_label_3
_geom_angle
_geom_angle_site_symmetry_1
_geom_angle_site_symmetry_3
_geom_angle_publ_flag
N1 C1 N2 121.5(9) . . ?
N1 C1 C5 120.5(8) . . ?
N2 C1 C5 118.0(8) . . ?
C1 N1 C2 122.5(8) . . ?
C1 N1 H1 118.7 . . ?
C2 N1 H1 118.7 . . ?
N1 C2 C3 111.0(8) . . ?
N1 C2 H2A 109.4 . . ?
C3 C2 H2A 109.4 . . ?
N1 C2 H2B 109.4 . . ?
C3 C2 H2B 109.4 . . ?
H2A C2 H2B 108.0 . . ?
C2 C3 C4 111.0(11) . . ?
C2 C3 H3A 109.4 . . ?
C4 C3 H3A 109.4 . . ?
C2 C3 H3B 109.4 . . ?
C4 C3 H3B 109.4 . . ?
H3A C3 H3B 108.0 . . ?
N2 C4 C3 109.5(9) . . ?
N2 C4 H4A 109.8 . . ?
C3 C4 H4A 109.8 . . ?
N2 C4 H4B 109.8 . . ?
C3 C4 H4B 109.8 . . ?
H4A C4 H4B 108.2 . . ?
C1 N2 C4 123.2(8) . . ?
C1 N2 H2 118.4 . . ?
C4 N2 H2 118.4 . . ?
C1 C5 C5 112.1(9) . 7_656 ?
C1 C5 H5A 109.2 . . ?
C5 C5 H5A 109.2 7_656 . ?
C1 C5 H5B 109.2 . . ?
C5 C5 H5B 109.2 7_656 . ?
H5A C5 H5B 107.9 . . ?
N3 Ag1 N3 180.0 . 5 ?
N3 Ag1 N3 70.0(4) . 6 ?
N3 Ag1 N3 110.0(4) 5 6 ?
N3 Ag1 N3 110.0(4) . 2 ?
N3 Ag1 N3 70.0(4) 5 2 ?
N3 Ag1 N3 180.0(4) 6 2 ?
C6 N3 C10 119.0(7) . . ?
C6 N3 Ag1 124.2(5) . . ?
C10 N3 Ag1 116.7(6) . . ?
N3 C6 C7 122.7(8) . . ?
N3 C6 H6 118.7 . . ?
C7 C6 H6 118.7 . . ?
C8 C7 C6 120.6(8) . . ?
C8 C7 H7 119.7 . . ?
C6 C7 H7 119.7 . . ?
C7 C8 C9 118.0(7) . . ?
C7 C8 C12 118.9(8) . . ?
C9 C8 C12 123.1(7) . . ?
C10 C9 C8 117.4(7) . . ?
C10 C9 C11 118.9(7) . . ?
C8 C9 C11 123.7(7) . . ?
N3 C10 C9 122.1(8) . . ?
N3 C10 C10 118.3(5) . 6 ?
C9 C10 C10 119.5(5) . 6 ?
C11 C11 C9 121.6(5) 6 . ?
C11 C11 H11 119.2 6 . ?
C9 C11 H11 119.2 . . ?
O1 C12 O2 126.2(8) . . ?
O1 C12 C8 118.1(8) . . ?
O2 C12 C8 115.6(8) . . ?
F3 P1 F3 180.000(11) . 5_676 ?
F3 P1 F2 90.000(10) . 5_676 ?
F3 P1 F2 90.000(11) 5_676 5_676 ?
F3 P1 F2 90.000(11) . . ?
F3 P1 F2 90.000(10) 5_676 . ?
F2 P1 F2 180.000(8) 5_676 . ?
F3 P1 F1 90.000(8) . . ?
F3 P1 F1 90.000(10) 5_676 . ?
F2 P1 F1 84.1(9) 5_676 . ?
F2 P1 F1 95.9(9) . . ?
F3 P1 F1 90.000(10) . 5_676 ?
F3 P1 F1 90.000(8) 5_676 5_676 ?
F2 P1 F1 95.9(9) 5_676 5_676 ?
F2 P1 F1 84.1(9) . 5_676 ?
F1 P1 F1 179.998(8) . 5_676 ?
O3 C16 C16 125(3) . 2_756 ?

loop_
_geom_bond_atom_site_label_1
_geom_bond_atom_site_label_2
_geom_bond_distance
_geom_bond_site_symmetry_2
_geom_bond_publ_flag
C1 N1 1.305(11) . ?
C1 N2 1.322(12) . ?
C1 C5 1.490(12) . ?
N1 C2 1.452(11) . ?
N1 H1 0.8800 . ?
C2 C3 1.482(15) . ?
C2 H2A 0.9900 . ?
C2 H2B 0.9900 . ?
C3 C4 1.524(15) . ?
C3 H3A 0.9900 . ?
C3 H3B 0.9900 . ?
C4 N2 1.466(13) . ?
C4 H4A 0.9900 . ?
C4 H4B 0.9900 . ?
N2 H2 0.8800 . ?
C5 C5 1.517(18) 7_656 ?
C5 H5A 0.9900 . ?
C5 H5B 0.9900 . ?
Ag1 N3 2.380(7) . ?
Ag1 N3 2.380(7) 5 ?
Ag1 N3 2.380(7) 6 ?
Ag1 N3 2.380(7) 2 ?
N3 C6 1.315(11) . ?
N3 C10 1.353(9) . ?
C6 C7 1.388(12) . ?
C6 H6 0.9500 . ?
C7 C8 1.369(11) . ?
C7 H7 0.9500 . ?
C8 C9 1.424(12) . ?
C8 C12 1.523(11) . ?
C9 C10 1.420(10) . ?
C9 C11 1.433(10) . ?
C10 C10 1.446(17) 6 ?
C11 C11 1.344(17) 6 ?
C11 H11 0.9500 . ?
C12 O1 1.234(11) . ?
C12 O2 1.246(11) . ?
P1 F3 1.42(2) . ?
P1 F3 1.42(2) 5_676 ?
P1 F2 1.481(18) 5_676 ?
P1 F2 1.481(18) . ?
P1 F1 1.550(12) . ?
P1 F1 1.550(12) 5_676 ?
O3 C16 1.49(7) . ?
C16 C16 1.60(11) 2_756 ?
